data_2216565
loop_
_publ_author_name
'Muhammad Hanif'
'Ghulam Qadeer'
'Nasim Hasan Rama'
'Muhammad Farman'
'Ales Ruzicka'

_publ_section_title
;
 2-(3-Methoxyphenyl)acetohydrazide
;
_journal_coeditor_code HK2377
_journal_issue 12
_journal_name_full 'Acta Crystallographica Section E'
_journal_page_first o4828
_journal_page_last o4828
_journal_paper_doi 10.1107/S1600536807058990
_journal_volume 63
_journal_year 2007
_chemical_formula_iupac 'C9 H12 N2 O2'
_chemical_formula_moiety 'C9 H12 N2 O2'
_chemical_formula_sum 'C9 H12 N2 O2'
_chemical_formula_weight 180.21
_chemical_melting_point 339.0(10)
_chemical_name_systematic
;
2-(3-Methoxyphenyl)acetohydrazide
;
_space_group_IT_number 14
_symmetry_cell_setting monoclinic
_symmetry_space_group_name_Hall '-P 2ybc'
_symmetry_space_group_name_H-M 'P 1 21/c 1'
_atom_sites_solution_hydrogens geom
_atom_sites_solution_primary direct
_atom_sites_solution_secondary difmap
_audit_creation_method SHELXL97
_cell_angle_alpha 90
_cell_angle_beta 106.262(5)
_cell_angle_gamma 90
_cell_formula_units_Z 4
_cell_length_a 13.0330(8)
_cell_length_b 4.9310(4)
_cell_length_c 14.6040(10)
_cell_measurement_reflns_used 691
_cell_measurement_temperature 294(2)
_cell_measurement_theta_max 23.5985
_cell_measurement_theta_min 3.4595
_cell_volume 900.99(11)
_computing_cell_refinement 'SAINT (Bruker, 1999)'
_computing_data_collection 'SMART (Bruker, 1998)'
_computing_data_reduction 'SAINT (Bruker, 1999)'
_computing_molecular_graphics 'SHELXTL (Bruker, 1999)'
_computing_publication_material 'SHELXTL (Bruker, 1999)'
_computing_structure_refinement 'SHELXL97 (Sheldrick, 1997)'
_computing_structure_solution 'SIR2004 (Burla <i>et al.</i>, 2005)'
_diffrn_ambient_temperature 294(2)
_diffrn_measured_fraction_theta_full 0.973
_diffrn_measured_fraction_theta_max 0.973
_diffrn_measurement_device_type 'Bruker SMART CCD area-detector'
_diffrn_measurement_method '\f and \w'
_diffrn_radiation_monochromator graphite
_diffrn_radiation_source 'fine-focus sealed tube'
_diffrn_radiation_type MoK\a
_diffrn_radiation_wavelength 0.71073
_diffrn_reflns_av_R_equivalents 0.0902
_diffrn_reflns_av_sigmaI/netI 0.0571
_diffrn_reflns_limit_h_max 13
_diffrn_reflns_limit_h_min -16
_diffrn_reflns_limit_k_max 6
_diffrn_reflns_limit_k_min -6
_diffrn_reflns_limit_l_max 18
_diffrn_reflns_limit_l_min -18
_diffrn_reflns_number 7192
_diffrn_reflns_theta_full 27.49
_diffrn_reflns_theta_max 27.49
_diffrn_reflns_theta_min 2.91
_exptl_absorpt_coefficient_mu 0.096
_exptl_absorpt_correction_T_max 0.9910
_exptl_absorpt_correction_T_min 0.9734
_exptl_absorpt_correction_type multi-scan
_exptl_absorpt_process_details '(SADABS; Sheldrick, 1996)'
_exptl_crystal_colour white
_exptl_crystal_density_diffrn 1.329
_exptl_crystal_density_method 'not measured'
_exptl_crystal_description block
_exptl_crystal_F_000 384
_exptl_crystal_size_max 0.30
_exptl_crystal_size_mid 0.20
_exptl_crystal_size_min 0.10
_refine_diff_density_max 0.250
_refine_diff_density_min -0.335
_refine_ls_extinction_method none
_refine_ls_goodness_of_fit_ref 1.137
_refine_ls_hydrogen_treatment constr
_refine_ls_matrix_type full
_refine_ls_number_parameters 118
_refine_ls_number_reflns 1970
_refine_ls_number_restraints 0
_refine_ls_restrained_S_all 1.137
_refine_ls_R_factor_all 0.0780
_refine_ls_R_factor_gt 0.0518
_refine_ls_shift/su_max 0.000
_refine_ls_shift/su_mean 0.000
_refine_ls_structure_factor_coef Fsqd
_refine_ls_weighting_details 'calc w = 1/[\s^2^(Fo^2^)+(0.0264P)^2^+0.7351P] where P=(Fo^2^+2Fc^2^)/3'
_refine_ls_weighting_scheme calc
_refine_ls_wR_factor_gt 0.1112
_refine_ls_wR_factor_ref 0.1301
_reflns_number_gt 1508
_reflns_number_total 1970
_reflns_threshold_expression I>2\s(I)
_cod_data_source_file hk2377.cif
_cod_data_source_block I
_cod_original_sg_symbol_H-M 'P 21/c'
_cod_database_code 2216565
_cod_database_fobs_code 2216565

loop_
_symmetry_equiv_pos_as_xyz
'x, y, z'
'-x, y+1/2, -z+1/2'
'-x, -y, -z'
'x, -y-1/2, z-1/2'

loop_
_atom_site_type_symbol
_atom_site_label
_atom_site_fract_x
_atom_site_fract_y
_atom_site_fract_z
_atom_site_U_iso_or_equiv
_atom_site_adp_type
_atom_site_calc_flag
_atom_site_refinement_flags
_atom_site_occupancy
O O1 0.50716(11) 0.5772(3) 0.62083(11) 0.0309(4) Uani d . 1
O O2 0.91013(11) 0.4579(3) 0.56051(10) 0.0339(4) Uani d . 1
N N1 0.45937(13) 0.1418(3) 0.58867(12) 0.0267(4) Uani d . 1
H H1 0.4758 -0.0256 0.6015 0.032 Uiso d R 1
N N2 0.36291(13) 0.2019(4) 0.51847(13) 0.0320(4) Uani d . 1
H H2A 0.3237 0.3274 0.5416 0.038 Uiso d R 1
H H2B 0.3791 0.2837 0.4661 0.038 Uiso d R 1
C C1 0.72267(16) 0.3881(4) 0.70751(13) 0.0245(4) Uani d . 1
C C2 0.76974(15) 0.3387(4) 0.63413(13) 0.0228(4) Uani d . 1
H H2 0.7418 0.2063 0.5886 0.027 Uiso d R 1
C C3 0.85827(15) 0.4880(4) 0.62976(13) 0.0246(4) Uani d . 1
C C4 0.90129(16) 0.6834(4) 0.69845(15) 0.0308(5) Uani d . 1
H H4 0.9609 0.7827 0.6953 0.037 Uiso d R 1
C C5 0.85551(17) 0.7280(4) 0.77116(15) 0.0332(5) Uani d . 1
H H5 0.8845 0.8573 0.8175 0.040 Uiso d R 1
C C6 0.76605(17) 0.5823(4) 0.77601(14) 0.0303(5) Uani d . 1
H H6 0.7351 0.6149 0.8251 0.036 Uiso d R 1
C C7 0.62388(16) 0.2311(4) 0.70976(14) 0.0286(5) Uani d . 1
H H7A 0.6345 0.0409 0.6982 0.034 Uiso d R 1
H H7B 0.6129 0.2468 0.7726 0.034 Uiso d R 1
C C8 0.52577(16) 0.3328(4) 0.63582(14) 0.0237(4) Uani d . 1
C C9 0.87378(18) 0.2483(5) 0.49202(15) 0.0355(5) Uani d . 1
H H9A 0.9157 0.2484 0.4475 0.043 Uiso d R 1
H H9B 0.8000 0.2784 0.4585 0.043 Uiso d R 1
H H9C 0.8810 0.0763 0.5240 0.043 Uiso d R 1

loop_
_atom_site_aniso_label
_atom_site_aniso_U_11
_atom_site_aniso_U_22
_atom_site_aniso_U_33
_atom_site_aniso_U_12
_atom_site_aniso_U_13
_atom_site_aniso_U_23
O1 0.0361(8) 0.0137(7) 0.0463(9) 0.0049(6) 0.0174(7) 0.0041(6)
O2 0.0309(8) 0.0382(9) 0.0355(8) -0.0096(7) 0.0139(6) -0.0046(7)
N1 0.0318(9) 0.0142(8) 0.0366(9) 0.0030(7) 0.0139(7) 0.0053(7)
N2 0.0279(9) 0.0257(9) 0.0431(10) 0.0020(7) 0.0112(8) 0.0072(8)
C1 0.0298(10) 0.0186(9) 0.0243(9) 0.0057(8) 0.0064(8) 0.0060(8)
C2 0.0255(10) 0.0184(9) 0.0226(9) -0.0005(8) 0.0039(7) 0.0011(7)
C3 0.0238(9) 0.0228(10) 0.0247(9) 0.0026(8) 0.0026(7) 0.0024(8)
C4 0.0248(10) 0.0252(11) 0.0363(11) -0.0016(8) -0.0016(8) 0.0009(9)
C5 0.0353(12) 0.0256(11) 0.0316(11) 0.0035(9) -0.0021(9) -0.0082(9)
C6 0.0385(12) 0.0278(11) 0.0235(10) 0.0094(9) 0.0068(8) -0.0004(9)
C7 0.0381(11) 0.0219(10) 0.0293(10) 0.0038(9) 0.0153(8) 0.0074(9)
C8 0.0306(10) 0.0162(9) 0.0316(10) 0.0021(8) 0.0210(8) 0.0041(8)
C9 0.0395(12) 0.0393(13) 0.0313(11) -0.0040(10) 0.0157(9) -0.0056(10)

loop_
_atom_type_symbol
_atom_type_description
_atom_type_scat_dispersion_real
_atom_type_scat_dispersion_imag
_atom_type_scat_source
C C 0.0033 0.0016 'International Tables Vol C Tables 4.2.6.8 and 6.1.1.4'
H H 0.0000 0.0000 'International Tables Vol C Tables 4.2.6.8 and 6.1.1.4'
O O 0.0106 0.0060 'International Tables Vol C Tables 4.2.6.8 and 6.1.1.4'
N N 0.0061 0.0033 'International Tables Vol C Tables 4.2.6.8 and 6.1.1.4'

loop_
_geom_angle_atom_site_label_1
_geom_angle_atom_site_label_2
_geom_angle_atom_site_label_3
_geom_angle
C3 O2 C9 117.41(16)
C8 N1 N2 122.91(16)
C8 N1 H1 118.7
N2 N1 H1 118.4
N1 N2 H2A 110.3
N1 N2 H2B 108.9
H2A N2 H2B 106.4
C6 C1 C2 119.74(19)
C6 C1 C7 121.08(19)
C2 C1 C7 119.16(18)
C3 C2 C1 119.53(18)
C3 C2 H2 120.3
C1 C2 H2 120.1
O2 C3 C2 124.38(18)
O2 C3 C4 115.10(18)
C2 C3 C4 120.52(19)
C5 C4 C3 119.6(2)
C5 C4 H4 120.3
C3 C4 H4 120.1
C4 C5 C6 120.64(19)
C4 C5 H5 119.8
C6 C5 H5 119.6
C1 C6 C5 120.0(2)
C1 C6 H6 119.9
C5 C6 H6 120.1
C8 C7 C1 111.76(16)
C8 C7 H7A 109.3
C1 C7 H7A 109.1
C8 C7 H7B 109.3
C1 C7 H7B 109.4
H7A C7 H7B 107.9
O1 C8 N1 122.04(19)
O1 C8 C7 122.35(19)
N1 C8 C7 115.61(17)
O2 C9 H9A 109.6
O2 C9 H9B 109.5
H9A C9 H9B 109.5
O2 C9 H9C 109.3
H9A C9 H9C 109.5
H9B C9 H9C 109.5

loop_
_geom_bond_atom_site_label_1
_geom_bond_atom_site_label_2
_geom_bond_distance
O1 C8 1.237(2)
O2 C3 1.373(2)
O2 C9 1.424(3)
N1 C8 1.333(3)
N1 N2 1.413(2)
N1 H1 0.8601
N2 H2A 0.9239
N2 H2B 0.9387
C1 C6 1.386(3)
C1 C2 1.397(3)
C1 C7 1.510(3)
C2 C3 1.385(3)
C2 H2 0.9300
C3 C4 1.391(3)
C4 H4 0.9300
C5 C4 1.373(3)
C5 C6 1.388(3)
C5 H5 0.9300
C6 H6 0.9301
C7 H7A 0.9700
C7 H7B 0.9700
C8 C7 1.510(3)
C9 H9A 0.9599
C9 H9B 0.9600
C9 H9C 0.9600

loop_
_geom_hbond_atom_site_label_D
_geom_hbond_atom_site_label_H
_geom_hbond_atom_site_label_A
_geom_hbond_site_symmetry_A
_geom_hbond_distance_DH
_geom_hbond_distance_HA
_geom_hbond_distance_DA
_geom_hbond_angle_DHA
_geom_hbond_publ_flag
N1 H1 O1 1_545 0.86 2.00 2.863(2) 175 yes
N2 H2B O1 3_666 0.94 2.31 3.182(2) 154 yes

loop_
_cod_related_entry_id
_cod_related_entry_database
_cod_related_entry_code
1 ChemSpider 2055352
